data_4334153
loop_
_publ_author_name
'Ryan Gilbert-Wilson'
'Leslie D. Field'
'Stephen B. Colbran'
'Mohan M. Bhadbhade'

_publ_section_title
;
 Low Oxidation State Iron(0), Iron(I), and Ruthenium(0) Dinitrogen
 Complexes with a Very Bulky Neutral Phosphine Ligand
;
_journal_name_full 'Inorganic Chemistry'
_journal_page_first 3043
_journal_page_last 3053
_journal_paper_doi 10.1021/ic3024953
_journal_volume 52
_journal_year 2013
_chemical_formula_sum 'C44.5 H83 Cl P4 Ru'
_chemical_formula_weight 878.51
_chemical_name_systematic
; 
 ? 
;
_space_group_IT_number 14
_symmetry_cell_setting monoclinic
_symmetry_space_group_name_Hall '-P 2ybc'
_symmetry_space_group_name_H-M 'P 1 21/c 1'
_atom_sites_solution_hydrogens geom
_atom_sites_solution_primary direct
_atom_sites_solution_secondary difmap
_audit_creation_method SHELXL-97
_cell_angle_alpha 90.00
_cell_angle_beta 114.028(8)
_cell_angle_gamma 90.00
_cell_formula_units_Z 4
_cell_length_a 13.905(2)
_cell_length_b 26.160(5)
_cell_length_c 14.691(3)
_cell_measurement_reflns_used 1563
_cell_measurement_temperature 160(2)
_cell_measurement_theta_max 17.9115
_cell_measurement_theta_min 2.798
_cell_volume 4880.9(16)
_computing_cell_refinement '<i>APEX2 </i>(Bruker, 2007)'
_computing_data_collection '<i>APEX2 </i>(Bruker, 2007)'
_computing_data_reduction '<i>APEX2 </i>(Bruker, 2007)'
_computing_molecular_graphics '<i>SHELXTL-Plus</i> (Sheldrick, 2008)'
_computing_structure_refinement '<i>SHELXL-97</i> (Sheldrick, 2008)'
_computing_structure_solution '<i>SHELXS-97</i> (Sheldrick, 2008)'
_diffrn_ambient_temperature 160(2)
_diffrn_measured_fraction_theta_full 0.999
_diffrn_measured_fraction_theta_max 0.999
_diffrn_measurement_device_type 'Bruker kappa APEXII CCD Diffractometer'
_diffrn_measurement_method '\f scans, and \w scans with \k offsets'
_diffrn_radiation_monochromator graphite
_diffrn_radiation_source 'fine-focus sealed tube'
_diffrn_radiation_type MoK\a
_diffrn_radiation_wavelength 0.71073
_diffrn_reflns_av_R_equivalents 0.1575
_diffrn_reflns_av_sigmaI/netI 0.1858
_diffrn_reflns_limit_h_max 16
_diffrn_reflns_limit_h_min -16
_diffrn_reflns_limit_k_max 31
_diffrn_reflns_limit_k_min -31
_diffrn_reflns_limit_l_max 17
_diffrn_reflns_limit_l_min -16
_diffrn_reflns_number 35186
_diffrn_reflns_theta_full 25.00
_diffrn_reflns_theta_max 25.00
_diffrn_reflns_theta_min 2.79
_exptl_absorpt_coefficient_mu 0.534
_exptl_absorpt_correction_T_max 0.9857
_exptl_absorpt_correction_T_min 0.9048
_exptl_absorpt_correction_type multi-scan
_exptl_absorpt_process_details 'SADABS (Bruker, 2001)'
_exptl_crystal_colour 'Dark Blue'
_exptl_crystal_density_diffrn 1.196
_exptl_crystal_description 'Triangular Prism'
_exptl_crystal_F_000 1884
_exptl_crystal_size_max 0.19
_exptl_crystal_size_mid 0.05
_exptl_crystal_size_min 0.03
_refine_diff_density_max 0.728
_refine_diff_density_min -0.460
_refine_diff_density_rms 0.108
_refine_ls_extinction_method none
_refine_ls_goodness_of_fit_ref 0.999
_refine_ls_hydrogen_treatment constr
_refine_ls_matrix_type full
_refine_ls_number_parameters 517
_refine_ls_number_reflns 8604
_refine_ls_number_restraints 99
_refine_ls_restrained_S_all 1.004
_refine_ls_R_factor_all 0.1778
_refine_ls_R_factor_gt 0.0715
_refine_ls_shift/su_max 0.000
_refine_ls_shift/su_mean 0.000
_refine_ls_structure_factor_coef Fsqd
_refine_ls_weighting_details 'calc w=1/[\s^2^(Fo^2^)+(0.1000P)^2^+0.4069P] where P=(Fo^2^+2Fc^2^)/3'
_refine_ls_weighting_scheme calc
_refine_ls_wR_factor_gt 0.1636
_refine_ls_wR_factor_ref 0.2152
_reflns_number_gt 4191
_reflns_number_total 8604
_reflns_threshold_expression >2sigma(I)
_cod_data_source_file ic3024953_si_001_5.cif
_cod_data_source_block Complex4
_cod_original_cell_volume 4880.9(15)
_cod_original_sg_symbol_H-M 'P 21/c'
_cod_original_formula_sum 'C44.50 H83 Cl P4 Ru'
_cod_database_code 4334153

loop_
_symmetry_equiv_pos_as_xyz
'x, y, z'
'-x, y+1/2, -z+1/2'
'-x, -y, -z'
'x, -y-1/2, z-1/2'

loop_
_atom_site_label
_atom_site_type_symbol
_atom_site_fract_x
_atom_site_fract_y
_atom_site_fract_z
_atom_site_U_iso_or_equiv
_atom_site_adp_type
_atom_site_occupancy
_atom_site_symmetry_multiplicity
_atom_site_calc_flag
_atom_site_refinement_flags
_atom_site_disorder_assembly
_atom_site_disorder_group
C1P C 0.0352(14) 0.5553(7) 0.8879(17) 0.059(6) Uani 0.50 1 d P . .
H1P1 H 0.0119 0.5382 0.9347 0.089 Uiso 0.50 1 calc PR . .
H1P2 H -0.0180 0.5802 0.8483 0.089 Uiso 0.50 1 calc PR . .
H1P3 H 0.1020 0.5729 0.9251 0.089 Uiso 0.50 1 calc PR . .
C2P C 0.048(2) 0.5218(13) 0.829(2) 0.100(10) Uani 0.50 1 d P . .
H2P1 H 0.0770 0.5423 0.7896 0.120 Uiso 0.50 1 calc PR . .
H2P2 H -0.0250 0.5136 0.7828 0.120 Uiso 0.50 1 calc PR . .
Ru1 Ru 0.59164(5) 0.32278(3) 0.21802(5) 0.0309(2) Uani 1 1 d . . .
Cl1 Cl 0.60623(17) 0.29441(8) 0.38462(14) 0.0385(6) Uani 1 1 d . . .
P1 P 0.42302(18) 0.28777(9) 0.12890(15) 0.0347(6) Uani 1 1 d . . .
P2 P 0.57291(18) 0.41056(9) 0.23326(16) 0.0358(6) Uani 1 1 d . B .
P3 P 0.7699(2) 0.31114(9) 0.25094(17) 0.0405(6) Uani 1 1 d . . .
P4 P 0.57958(19) 0.34269(9) 0.06856(16) 0.0382(6) Uani 1 1 d . . .
C1 C 0.4674(7) 0.3154(3) -0.0346(6) 0.045(2) Uani 1 1 d . . .
H1A H 0.4461 0.3380 -0.0936 0.054 Uiso 1 1 calc R . .
H1B H 0.4864 0.2816 -0.0529 0.054 Uiso 1 1 calc R . .
C2 C 0.3766(7) 0.3096(3) -0.0016(6) 0.039(2) Uani 1 1 d . . .
H2A H 0.3250 0.2847 -0.0456 0.047 Uiso 1 1 calc R . .
H2B H 0.3404 0.3429 -0.0087 0.047 Uiso 1 1 calc R . .
C3 C 0.5645(8) 0.4123(3) 0.0429(6) 0.046(2) Uani 1 1 d . . .
H3A H 0.5992 0.4221 -0.0015 0.055 Uiso 1 1 calc R . .
H3B H 0.4889 0.4213 0.0095 0.055 Uiso 1 1 calc R . .
C4 C 0.6143(8) 0.4403(3) 0.1400(6) 0.047(3) Uani 1 1 d . . .
H4A H 0.5925 0.4766 0.1305 0.056 Uiso 1 1 calc R . .
H4B H 0.6919 0.4388 0.1643 0.056 Uiso 1 1 calc R . .
C5 C 0.6946(7) 0.3260(4) 0.0435(6) 0.047(2) Uani 1 1 d . . .
H5A H 0.6885 0.2902 0.0195 0.057 Uiso 1 1 calc R . .
H5B H 0.6986 0.3487 -0.0088 0.057 Uiso 1 1 calc R . .
C6 C 0.7928(8) 0.3320(4) 0.1390(6) 0.051(3) Uani 1 1 d . . .
H6A H 0.8151 0.3682 0.1470 0.062 Uiso 1 1 calc R . .
H6B H 0.8504 0.3113 0.1345 0.062 Uiso 1 1 calc R . .
C10 C 0.3021(6) 0.3006(3) 0.1500(6) 0.039(2) Uani 1 1 d . . .
H10 H 0.2974 0.3386 0.1544 0.047 Uiso 1 1 calc R . .
C11 C 0.1980(7) 0.2834(4) 0.0655(7) 0.049(3) Uani 1 1 d . . .
H11A H 0.1899 0.3007 0.0029 0.059 Uiso 1 1 calc R . .
H11B H 0.2006 0.2461 0.0553 0.059 Uiso 1 1 calc R . .
C12 C 0.1031(7) 0.2956(4) 0.0884(7) 0.065(3) Uani 1 1 d . . .
H12A H 0.0945 0.3331 0.0891 0.078 Uiso 1 1 calc R . .
H12B H 0.0389 0.2814 0.0350 0.078 Uiso 1 1 calc R . .
C13 C 0.1141(7) 0.2738(4) 0.1878(8) 0.067(3) Uani 1 1 d . . .
H13A H 0.1169 0.2361 0.1857 0.080 Uiso 1 1 calc R . .
H13B H 0.0520 0.2835 0.2007 0.080 Uiso 1 1 calc R . .
C14 C 0.2134(7) 0.2937(4) 0.2716(7) 0.054(3) Uani 1 1 d . . .
H14A H 0.2207 0.2783 0.3357 0.064 Uiso 1 1 calc R . .
H14B H 0.2088 0.3313 0.2770 0.064 Uiso 1 1 calc R . .
C15 C 0.3112(7) 0.2797(4) 0.2499(6) 0.043(2) Uani 1 1 d . . .
H15A H 0.3755 0.2938 0.3035 0.052 Uiso 1 1 calc R . .
H15B H 0.3186 0.2421 0.2502 0.052 Uiso 1 1 calc R . .
C20 C 0.4177(7) 0.2160(3) 0.1190(6) 0.037(2) Uani 1 1 d . . .
H20 H 0.3445 0.2059 0.1082 0.045 Uiso 1 1 calc R . .
C21 C 0.4365(8) 0.1944(3) 0.0331(6) 0.048(3) Uani 1 1 d . . .
H21A H 0.5089 0.2029 0.0410 0.057 Uiso 1 1 calc R . .
H21B H 0.3866 0.2100 -0.0299 0.057 Uiso 1 1 calc R . .
C22 C 0.4222(8) 0.1368(3) 0.0278(7) 0.056(3) Uani 1 1 d . . .
H22A H 0.4378 0.1233 -0.0277 0.067 Uiso 1 1 calc R . .
H22B H 0.3479 0.1286 0.0135 0.067 Uiso 1 1 calc R . .
C23 C 0.4936(8) 0.1108(4) 0.1244(7) 0.064(3) Uani 1 1 d . . .
H23A H 0.4768 0.0739 0.1202 0.077 Uiso 1 1 calc R . .
H23B H 0.5678 0.1145 0.1334 0.077 Uiso 1 1 calc R . .
C24 C 0.4809(8) 0.1335(3) 0.2126(7) 0.054(3) Uani 1 1 d . . .
H24A H 0.5347 0.1186 0.2744 0.065 Uiso 1 1 calc R . .
H24B H 0.4107 0.1241 0.2098 0.065 Uiso 1 1 calc R . .
C25 C 0.4915(7) 0.1908(3) 0.2171(6) 0.042(2) Uani 1 1 d . . .
H25A H 0.5652 0.2001 0.2313 0.051 Uiso 1 1 calc R . .
H25B H 0.4749 0.2039 0.2723 0.051 Uiso 1 1 calc R . .
C30 C 0.4363(7) 0.4371(3) 0.1879(6) 0.043(2) Uani 1 1 d . . .
H30 H 0.3940 0.4163 0.1278 0.052 Uiso 1 1 calc R . .
C31 C 0.3868(7) 0.4268(4) 0.2620(7) 0.049(3) Uani 1 1 d . . .
H31A H 0.3941 0.3901 0.2792 0.059 Uiso 1 1 calc R . .
H31B H 0.4260 0.4463 0.3239 0.059 Uiso 1 1 calc R . .
C32 C 0.2715(8) 0.4414(4) 0.2223(7) 0.056(3) Uani 1 1 d . . .
H32A H 0.2454 0.4369 0.2752 0.067 Uiso 1 1 calc R . .
H32B H 0.2300 0.4189 0.1658 0.067 Uiso 1 1 calc R . .
C33 C 0.2577(8) 0.4967(4) 0.1880(9) 0.069(3) Uani 1 1 d . . .
H33A H 0.1816 0.5051 0.1577 0.083 Uiso 1 1 calc R . .
H33B H 0.2919 0.5192 0.2465 0.083 Uiso 1 1 calc R . .
C34 C 0.3037(9) 0.5071(4) 0.1135(9) 0.076(4) Uani 1 1 d . . .
H34A H 0.2971 0.5440 0.0970 0.091 Uiso 1 1 calc R . .
H34B H 0.2636 0.4879 0.0515 0.091 Uiso 1 1 calc R . .
C35 C 0.4176(8) 0.4918(4) 0.1530(8) 0.065(3) Uani 1 1 d . . .
H35A H 0.4589 0.5146 0.2093 0.077 Uiso 1 1 calc R . .
H35B H 0.4434 0.4968 0.1000 0.077 Uiso 1 1 calc R . .
C40 C 0.6437(8) 0.4487(4) 0.3476(6) 0.054(3) Uani 1 1 d DU . .
C45 C 0.6388(7) 0.4275(3) 0.4403(5) 0.050(3) Uani 1 1 d D B .
H45A H 0.6793 0.3951 0.4571 0.060 Uiso 1 1 calc R A 1
H45B H 0.5646 0.4190 0.4254 0.060 Uiso 1 1 calc R A 1
C41 C 0.7457(10) 0.4718(6) 0.3667(10) 0.057(5) Uani 0.650(14) 1 d PD B 1
H41A H 0.7395 0.4898 0.3052 0.069 Uiso 0.650(14) 1 calc PR B 1
H41B H 0.7973 0.4438 0.3781 0.069 Uiso 0.650(14) 1 calc PR B 1
C42 C 0.7914(14) 0.5088(6) 0.4518(10) 0.065(5) Uani 0.650(14) 1 d PDU B 1
H42A H 0.7513 0.5413 0.4351 0.078 Uiso 0.650(14) 1 calc PR B 1
H42B H 0.8656 0.5164 0.4648 0.078 Uiso 0.650(14) 1 calc PR B 1
C43 C 0.7852(13) 0.4848(7) 0.5450(10) 0.066(5) Uani 0.650(14) 1 d PDU B 1
H43A H 0.8392 0.4576 0.5697 0.079 Uiso 0.650(14) 1 calc PR B 1
H43B H 0.8040 0.5113 0.5974 0.079 Uiso 0.650(14) 1 calc PR B 1
C44 C 0.6803(13) 0.4619(7) 0.5322(11) 0.060(5) Uani 0.650(14) 1 d PDU B 1
H44A H 0.6290 0.4896 0.5247 0.072 Uiso 0.650(14) 1 calc PR B 1
H44B H 0.6890 0.4417 0.5921 0.072 Uiso 0.650(14) 1 calc PR B 1
C41' C 0.665(3) 0.5040(7) 0.3479(17) 0.059(5) Uani 0.350(14) 1 d PDU B 2
H41C H 0.5992 0.5236 0.3345 0.070 Uiso 0.350(14) 1 calc PR B 2
H41D H 0.6895 0.5123 0.2954 0.070 Uiso 0.350(14) 1 calc PR B 2
C42' C 0.748(3) 0.5181(12) 0.4498(14) 0.062(5) Uani 0.350(14) 1 d PDU B 2
H42C H 0.8136 0.4994 0.4593 0.074 Uiso 0.350(14) 1 calc PR B 2
H42D H 0.7635 0.5551 0.4494 0.074 Uiso 0.350(14) 1 calc PR B 2
C43' C 0.726(3) 0.5088(9) 0.529(2) 0.060(6) Uani 0.350(14) 1 d PDU B 2
H43C H 0.6555 0.5218 0.5188 0.072 Uiso 0.350(14) 1 calc PR B 2
H43D H 0.7797 0.5234 0.5908 0.072 Uiso 0.350(14) 1 calc PR B 2
C44' C 0.729(2) 0.4508(10) 0.5297(19) 0.059(7) Uani 0.350(14) 1 d PDU B 2
H44C H 0.7256 0.4382 0.5918 0.071 Uiso 0.350(14) 1 calc PR B 2
H44D H 0.7969 0.4393 0.5295 0.071 Uiso 0.350(14) 1 calc PR B 2
C50 C 0.8172(9) 0.2440(4) 0.2662(7) 0.061(3) Uani 1 1 d . . .
H50 H 0.8948 0.2474 0.2861 0.074 Uiso 1 1 calc R . .
C51 C 0.8087(7) 0.2167(3) 0.3556(6) 0.044(2) Uani 1 1 d . . .
H51A H 0.8486 0.2364 0.4170 0.053 Uiso 1 1 calc R . .
H51B H 0.7340 0.2160 0.3459 0.053 Uiso 1 1 calc R . .
C52 C 0.8502(11) 0.1629(4) 0.3687(9) 0.088(4) Uani 1 1 d . . .
H52A H 0.9281 0.1641 0.3991 0.105 Uiso 1 1 calc R . .
H52B H 0.8274 0.1448 0.4158 0.105 Uiso 1 1 calc R . .
C53 C 0.8154(11) 0.1335(4) 0.2759(10) 0.097(5) Uani 1 1 d . . .
H53A H 0.7406 0.1241 0.2558 0.116 Uiso 1 1 calc R . .
H53B H 0.8566 0.1014 0.2891 0.116 Uiso 1 1 calc R . .
C54 C 0.8261(10) 0.1606(4) 0.1899(8) 0.074(4) Uani 1 1 d . . .
H54A H 0.7882 0.1409 0.1280 0.089 Uiso 1 1 calc R . .
H54B H 0.9014 0.1619 0.2016 0.089 Uiso 1 1 calc R . .
C55 C 0.7822(12) 0.2147(4) 0.1765(8) 0.102(5) Uani 1 1 d . . .
H55A H 0.8026 0.2328 0.1278 0.122 Uiso 1 1 calc R . .
H55B H 0.7044 0.2128 0.1480 0.122 Uiso 1 1 calc R . .
C60 C 0.8842(7) 0.3457(4) 0.3494(6) 0.043(2) Uani 1 1 d . . .
H60 H 0.8689 0.3827 0.3320 0.052 Uiso 1 1 calc R . .
C61 C 0.8856(8) 0.3416(4) 0.4513(7) 0.058(3) Uani 1 1 d . . .
H61A H 0.8992 0.3056 0.4740 0.069 Uiso 1 1 calc R . .
H61B H 0.8157 0.3514 0.4487 0.069 Uiso 1 1 calc R . .
C62 C 0.9710(9) 0.3763(5) 0.5269(7) 0.073(4) Uani 1 1 d . . .
H62A H 0.9521 0.4126 0.5096 0.088 Uiso 1 1 calc R . .
H62B H 0.9741 0.3702 0.5945 0.088 Uiso 1 1 calc R . .
C63 C 1.0791(8) 0.3657(5) 0.5266(8) 0.075(4) Uani 1 1 d . . .
H63A H 1.1315 0.3897 0.5724 0.090 Uiso 1 1 calc R . .
H63B H 1.1015 0.3305 0.5508 0.090 Uiso 1 1 calc R . .
C64 C 1.0753(9) 0.3716(5) 0.4220(9) 0.080(4) Uani 1 1 d . . .
H64A H 1.0600 0.4077 0.4006 0.096 Uiso 1 1 calc R . .
H64B H 1.1449 0.3628 0.4228 0.096 Uiso 1 1 calc R . .
C65 C 0.9919(8) 0.3376(5) 0.3485(8) 0.078(4) Uani 1 1 d . . .
H65A H 1.0129 0.3014 0.3647 0.093 Uiso 1 1 calc R . .
H65B H 0.9876 0.3444 0.2807 0.093 Uiso 1 1 calc R . .
C3P C 0.097(2) 0.4778(11) 0.8388(16) 0.091(10) Uani 0.50 1 d P . .
H3P1 H 0.1678 0.4879 0.8873 0.109 Uiso 0.50 1 calc PR . .
H3P2 H 0.0663 0.4594 0.8797 0.109 Uiso 0.50 1 calc PR . .
C4P C 0.122(3) 0.4397(13) 0.799(2) 0.111(12) Uani 0.50 1 d P . .
H4P1 H 0.0512 0.4273 0.7543 0.133 Uiso 0.50 1 calc PR . .
H4P2 H 0.1484 0.4574 0.7547 0.133 Uiso 0.50 1 calc PR . .
C5P C 0.172(3) 0.4005(12) 0.8148(18) 0.148(17) Uani 0.50 1 d P . .
H5P1 H 0.2372 0.4064 0.8066 0.222 Uiso 0.50 1 calc PR . .
H5P2 H 0.1300 0.3743 0.7675 0.222 Uiso 0.50 1 calc PR . .
H5P3 H 0.1881 0.3888 0.8830 0.222 Uiso 0.50 1 calc PR . .

loop_
_atom_site_aniso_label
_atom_site_aniso_U_11
_atom_site_aniso_U_22
_atom_site_aniso_U_33
_atom_site_aniso_U_23
_atom_site_aniso_U_13
_atom_site_aniso_U_12
C1P 0.038(12) 0.025(12) 0.11(2) 0.007(12) 0.029(12) -0.016(9)
C2P 0.072(19) 0.11(3) 0.10(2) -0.04(2) 0.024(16) -0.035(19)
Ru1 0.0440(4) 0.0263(4) 0.0230(4) 0.0016(3) 0.0141(3) -0.0007(4)
Cl1 0.0504(14) 0.0356(14) 0.0283(11) 0.0021(10) 0.0150(10) -0.0038(11)
P1 0.0466(14) 0.0319(14) 0.0215(11) 0.0003(10) 0.0098(10) -0.0006(11)
P2 0.0527(15) 0.0271(14) 0.0302(13) 0.0017(10) 0.0194(11) -0.0008(11)
P3 0.0511(15) 0.0397(16) 0.0359(13) 0.0026(11) 0.0232(11) 0.0028(12)
P4 0.0570(16) 0.0333(14) 0.0269(12) 0.0028(10) 0.0197(11) -0.0002(12)
C1 0.072(7) 0.040(6) 0.022(4) -0.003(4) 0.018(4) 0.000(5)
C2 0.055(6) 0.033(6) 0.024(4) 0.003(4) 0.009(4) 0.002(4)
C3 0.075(7) 0.037(6) 0.036(5) 0.003(4) 0.032(5) -0.005(5)
C4 0.072(7) 0.034(6) 0.046(6) 0.018(5) 0.036(5) 0.006(5)
C5 0.066(6) 0.055(7) 0.027(5) -0.007(5) 0.025(5) -0.005(5)
C6 0.074(7) 0.045(7) 0.050(6) -0.004(5) 0.040(5) -0.010(5)
C10 0.043(5) 0.035(6) 0.032(5) -0.001(4) 0.007(4) 0.005(4)
C11 0.041(6) 0.060(7) 0.045(6) -0.004(5) 0.015(5) -0.006(5)
C12 0.039(6) 0.082(9) 0.044(6) -0.006(6) -0.014(5) 0.000(6)
C13 0.046(7) 0.084(9) 0.066(7) -0.025(6) 0.019(6) 0.002(6)
C14 0.052(6) 0.063(7) 0.042(6) -0.005(5) 0.015(5) 0.009(5)
C15 0.048(6) 0.050(7) 0.030(5) -0.003(4) 0.014(4) 0.011(5)
C20 0.056(6) 0.029(5) 0.029(5) -0.002(4) 0.020(4) 0.003(4)
C21 0.082(7) 0.033(6) 0.032(5) -0.005(4) 0.026(5) 0.010(5)
C22 0.081(7) 0.038(6) 0.045(6) -0.013(5) 0.022(5) 0.007(5)
C23 0.077(8) 0.042(7) 0.064(7) -0.010(5) 0.018(6) 0.007(6)
C24 0.088(8) 0.028(6) 0.053(6) -0.002(5) 0.037(6) 0.005(5)
C25 0.072(7) 0.033(6) 0.021(4) 0.000(4) 0.018(4) 0.000(5)
C30 0.061(6) 0.032(6) 0.039(5) 0.000(4) 0.022(5) 0.006(5)
C31 0.065(7) 0.038(6) 0.045(6) -0.004(4) 0.022(5) 0.006(5)
C32 0.069(7) 0.044(7) 0.062(7) -0.001(5) 0.035(6) 0.016(5)
C33 0.063(7) 0.041(7) 0.095(9) -0.016(6) 0.023(7) 0.016(6)
C34 0.090(9) 0.049(8) 0.089(9) 0.023(6) 0.037(8) 0.025(7)
C35 0.079(8) 0.040(7) 0.080(8) 0.025(6) 0.038(6) 0.018(6)
C40 0.087(7) 0.049(6) 0.030(5) -0.004(4) 0.026(5) -0.029(5)
C45 0.063(6) 0.052(7) 0.023(5) -0.009(4) 0.006(4) -0.016(5)
C41 0.056(11) 0.077(13) 0.046(9) -0.028(9) 0.028(8) -0.009(9)
C42 0.082(11) 0.063(9) 0.061(8) -0.037(7) 0.039(8) -0.029(8)
C43 0.081(11) 0.069(11) 0.055(9) -0.035(8) 0.034(8) -0.019(9)
C44 0.085(11) 0.058(11) 0.047(8) -0.023(7) 0.036(9) -0.023(9)
C41' 0.091(10) 0.048(8) 0.041(7) -0.009(7) 0.030(7) -0.022(8)
C42' 0.088(11) 0.056(8) 0.051(7) -0.024(6) 0.039(7) -0.032(8)
C43' 0.090(13) 0.057(11) 0.049(8) -0.028(9) 0.043(9) -0.023(10)
C44' 0.091(15) 0.057(12) 0.049(11) -0.017(10) 0.050(11) -0.023(12)
C50 0.091(8) 0.051(7) 0.045(6) -0.006(5) 0.031(6) 0.013(6)
C51 0.054(6) 0.033(6) 0.042(6) 0.004(4) 0.016(5) 0.012(5)
C52 0.140(12) 0.049(8) 0.070(8) 0.004(6) 0.039(8) 0.017(8)
C53 0.130(12) 0.038(8) 0.101(11) 0.003(7) 0.025(9) 0.011(7)
C54 0.127(11) 0.038(7) 0.073(8) -0.012(6) 0.056(8) 0.008(7)
C55 0.210(16) 0.036(7) 0.057(8) -0.004(6) 0.051(9) 0.011(8)
C60 0.052(6) 0.040(6) 0.041(5) 0.001(4) 0.024(5) -0.002(5)
C61 0.061(7) 0.066(8) 0.044(6) -0.004(5) 0.020(5) -0.016(6)
C62 0.082(9) 0.090(10) 0.041(6) -0.015(6) 0.018(6) -0.024(7)
C63 0.062(8) 0.078(9) 0.077(9) -0.023(7) 0.021(7) -0.014(6)
C64 0.064(8) 0.095(10) 0.083(9) -0.037(7) 0.032(7) -0.035(7)
C65 0.062(7) 0.110(11) 0.067(8) -0.027(7) 0.032(6) 0.000(7)
C3P 0.10(2) 0.065(19) 0.038(13) 0.002(13) -0.047(13) -0.015(16)
C4P 0.14(3) 0.10(3) 0.13(3) -0.05(2) 0.10(3) -0.06(2)
C5P 0.19(3) 0.10(3) 0.048(16) 0.016(17) -0.058(18) 0.06(2)

loop_
_atom_type_symbol
_atom_type_description
_atom_type_scat_dispersion_real
_atom_type_scat_dispersion_imag
_atom_type_scat_source
C C 0.0033 0.0016 'International Tables Vol C Tables 4.2.6.8 and 6.1.1.4'
H H 0.0000 0.0000 'International Tables Vol C Tables 4.2.6.8 and 6.1.1.4'
P P 0.1023 0.0942 'International Tables Vol C Tables 4.2.6.8 and 6.1.1.4'
Cl Cl 0.1484 0.1585 'International Tables Vol C Tables 4.2.6.8 and 6.1.1.4'
Ru Ru -1.2594 0.8363 'International Tables Vol C Tables 4.2.6.8 and 6.1.1.4'

loop_
_geom_angle_atom_site_label_1
_geom_angle_atom_site_label_2
_geom_angle_atom_site_label_3
_geom_angle
C1P C2P C3P 137(3)
P4 Ru1 P2 84.05(9)
P4 Ru1 P3 83.15(9)
P2 Ru1 P3 104.95(9)
P4 Ru1 P1 83.28(9)
P2 Ru1 P1 108.14(9)
P3 Ru1 P1 142.53(9)
P4 Ru1 Cl1 176.34(9)
P2 Ru1 Cl1 99.61(8)
P3 Ru1 Cl1 95.90(8)
P1 Ru1 Cl1 95.44(8)
C2 P1 C10 99.2(4)
C2 P1 C20 104.0(4)
C10 P1 C20 100.5(4)
C2 P1 Ru1 107.8(3)
C10 P1 Ru1 126.8(3)
C20 P1 Ru1 115.5(3)
C40 P2 C4 103.5(4)
C40 P2 C30 102.1(4)
C4 P2 C30 99.0(4)
C40 P2 Ru1 125.3(3)
C4 P2 Ru1 105.1(3)
C30 P2 Ru1 117.9(3)
C50 P3 C6 101.7(4)
C50 P3 C60 102.4(5)
C6 P3 C60 98.2(4)
C50 P3 Ru1 116.1(4)
C6 P3 Ru1 108.9(3)
C60 P3 Ru1 125.8(3)
C1 P4 C5 105.1(4)
C1 P4 C3 103.2(4)
C5 P4 C3 103.2(4)
C1 P4 Ru1 115.5(3)
C5 P4 Ru1 115.2(3)
C3 P4 Ru1 113.1(3)
C2 C1 P4 108.2(5)
C1 C2 P1 112.0(6)
C4 C3 P4 108.4(6)
C3 C4 P2 109.7(6)
C6 C5 P4 108.6(6)
C5 C6 P3 111.7(6)
C15 C10 C11 110.8(7)
C15 C10 P1 111.7(6)
C11 C10 P1 115.4(6)
C12 C11 C10 112.0(8)
C13 C12 C11 112.2(8)
C12 C13 C14 110.8(9)
C13 C14 C15 109.5(8)
C10 C15 C14 112.0(7)
C21 C20 C25 110.4(7)
C21 C20 P1 115.2(6)
C25 C20 P1 111.5(6)
C20 C21 C22 110.6(7)
C21 C22 C23 111.9(8)
C24 C23 C22 111.6(8)
C23 C24 C25 112.7(8)
C24 C25 C20 111.8(7)
C35 C30 C31 110.1(8)
C35 C30 P2 118.9(7)
C31 C30 P2 111.5(6)
C32 C31 C30 113.2(8)
C31 C32 C33 109.8(9)
C34 C33 C32 112.4(8)
C33 C34 C35 111.5(9)
C34 C35 C30 113.1(9)
C41 C40 C41' 54.4(13)
C41 C40 C45 112.3(9)
C41' C40 C45 116.2(12)
C41 C40 P2 120.8(7)
C41' C40 P2 124.1(10)
C45 C40 P2 114.9(6)
C40 C45 C44' 108.0(15)
C40 C45 C44 116.5(10)
C44' C45 C44 28.6(12)
C40 C41 C42 118.3(12)
C41 C42 C43 108.6(13)
C44 C43 C42 116.8(14)
C43 C44 C45 109.9(12)
C40 C41' C42' 108.1(19)
C43' C42' C41' 117(3)
C42' C43' C44' 100(3)
C43' C44' C45 112(2)
C55 C50 C51 114.9(10)
C55 C50 P3 115.2(8)
C51 C50 P3 113.3(6)
C52 C51 C50 112.7(8)
C53 C52 C51 114.0(10)
C52 C53 C54 115.2(11)
C53 C54 C55 112.0(9)
C50 C55 C54 114.3(10)
C61 C60 C65 112.9(8)
C61 C60 P3 113.3(6)
C65 C60 P3 116.8(7)
C60 C61 C62 111.7(8)
C63 C62 C61 111.1(9)
C64 C63 C62 110.7(9)
C65 C64 C63 111.2(9)
C64 C65 C60 112.5(9)
C4P C3P C2P 150(3)
C5P C4P C3P 145(4)

loop_
_geom_bond_atom_site_label_1
_geom_bond_atom_site_label_2
_geom_bond_distance
C1P C2P 1.29(3)
C2P C3P 1.31(3)
Ru1 P4 2.196(2)
Ru1 P2 2.332(2)
Ru1 P3 2.345(3)
Ru1 P1 2.356(2)
Ru1 Cl1 2.486(2)
P1 C2 1.846(8)
P1 C10 1.861(9)
P1 C20 1.882(8)
P2 C40 1.854(9)
P2 C4 1.858(8)
P2 C30 1.872(9)
P3 C50 1.856(10)
P3 C6 1.878(9)
P3 C60 1.888(9)
P4 C1 1.821(8)
P4 C5 1.834(9)
P4 C3 1.855(9)
C1 C2 1.534(12)
C3 C4 1.498(11)
C5 C6 1.516(12)
C10 C15 1.521(11)
C10 C11 1.541(11)
C11 C12 1.522(13)
C12 C13 1.516(14)
C13 C14 1.519(12)
C14 C15 1.562(12)
C20 C21 1.500(11)
C20 C25 1.537(11)
C21 C22 1.518(12)
C22 C23 1.521(12)
C23 C24 1.499(12)
C24 C25 1.505(11)
C30 C35 1.507(12)
C30 C31 1.530(12)
C31 C32 1.515(12)
C32 C33 1.518(13)
C33 C34 1.500(14)
C34 C35 1.502(13)
C40 C41 1.462(11)
C40 C41' 1.478(14)
C40 C45 1.496(9)
C45 C44' 1.526(15)
C45 C44 1.527(12)
C41 C42 1.503(12)
C42 C43 1.540(14)
C43 C44 1.516(13)
C41' C42' 1.520(15)
C42' C43' 1.34(4)
C43' C44' 1.517(15)
C50 C55 1.428(13)
C50 C51 1.542(12)
C51 C52 1.503(13)
C52 C53 1.466(15)
C53 C54 1.507(15)
C54 C55 1.523(14)
C60 C61 1.493(12)
C60 C65 1.519(13)
C61 C62 1.548(13)
C62 C63 1.530(14)
C63 C64 1.524(14)
C64 C65 1.512(14)
C3P C4P 1.27(3)
C4P C5P 1.21(3)
